data_7133059
loop_
_publ_author_name
'Fu, Hong-Ru'
'Ren, Dan-Dan'
'Zhang, Kun'
'Wang, Shuang'
'Yang, Xu-Jing'
'Ding, Qing-Rong'
'Wu, Ya-Pan'

_publ_section_title
;
 Hierarchical chiral MOFs with the induced chirality of AIE ligands
 exhibiting non-reciprocal CPL.
;
_journal_issue 48
_journal_name_full 'Chemical communications (Cambridge, England)'
_journal_page_first 6182
_journal_page_last 6185
_journal_paper_doi 10.1039/d4cc00925h
_journal_volume 60
_journal_year 2024
_chemical_formula_moiety '0.04(C180 H156 N16 O52 Zn16)'
_chemical_formula_sum 'C45 H39 N4 O13 Zn4'
_chemical_formula_weight 1105.36
_space_group_crystal_system orthorhombic
_space_group_IT_number 19
_space_group_name_Hall 'P 2ac 2ab'
_space_group_name_H-M_alt 'P 21 21 21'
_atom_sites_solution_hydrogens geom
_audit_creation_date 2023-03-09
_audit_creation_method
;
Olex2 1.2
(compiled 2018.05.29 svn.r3508 for OlexSys, GUI svn.r5506)
;
_audit_update_record
;
2023-05-24 deposited with the CCDC.	2024-05-10 downloaded from the CCDC.
;
_cell_angle_alpha 90
_cell_angle_beta 90
_cell_angle_gamma 90
_cell_formula_units_Z 4
_cell_length_a 13.6565(3)
_cell_length_b 29.6834(9)
_cell_length_c 14.1762(4)
_cell_measurement_reflns_used 7916
_cell_measurement_temperature 293
_cell_measurement_theta_max 27.3920
_cell_measurement_theta_min 3.9960
_cell_volume 5746.6(3)
_computing_cell_refinement 'CrysAlisPro 1.171.41.121a (Rigaku OD, 2021)'
_computing_data_collection 'CrysAlisPro 1.171.41.121a (Rigaku OD, 2021)'
_computing_data_reduction 'CrysAlisPro 1.171.41.121a (Rigaku OD, 2021)'
_computing_molecular_graphics 'Olex2 (Dolomanov et al., 2009)'
_computing_publication_material 'Olex2 (Dolomanov et al., 2009)'
_computing_structure_refinement 'ShelXL (Sheldrick, 2015)'
_diffrn_ambient_temperature 293
_diffrn_detector 'CCD plate'
_diffrn_detector_area_resol_mean 16.1169
_diffrn_detector_type EosS2
_diffrn_measured_fraction_theta_full 0.996
_diffrn_measured_fraction_theta_max 0.863
_diffrn_measurement_details
;
List of Runs (angles in degrees, time in seconds):

  # Type    Start    End  Width  t~exp~   \w     \q     \k     \f   Frames
#--------------------------------------------------------------------------
  1  \w    -30.00  10.00   1.00   45.00    --  -15.61  57.00-180.00   40
  2  \w    -45.00  63.00   1.00   45.00    --   16.78   0.00  90.00  108
;
_diffrn_measurement_device 'four-circle diffractometer'
_diffrn_measurement_device_type 'SuperNova, Single source at offset/far, EosS2'
_diffrn_measurement_method '\w scans'
_diffrn_orient_matrix_type 'CrysAlisPro convention (1999,Acta A55,543-557)'
_diffrn_orient_matrix_UB_11 -0.0237491000
_diffrn_orient_matrix_UB_12 0.0187030000
_diffrn_orient_matrix_UB_13 0.0209881000
_diffrn_orient_matrix_UB_21 0.0413057000
_diffrn_orient_matrix_UB_22 0.0137006000
_diffrn_orient_matrix_UB_23 -0.0100944000
_diffrn_orient_matrix_UB_31 -0.0205759000
_diffrn_orient_matrix_UB_32 0.0058512000
_diffrn_orient_matrix_UB_33 -0.0442912000
_diffrn_radiation_monochromator mirror
_diffrn_radiation_probe x-ray
_diffrn_radiation_type MoK\a
_diffrn_radiation_wavelength 0.71073
_diffrn_reflns_av_R_equivalents 0.0296
_diffrn_reflns_av_unetI/netI 0.0546
_diffrn_reflns_Laue_measured_fraction_full 0.996
_diffrn_reflns_Laue_measured_fraction_max 0.863
_diffrn_reflns_limit_h_max 18
_diffrn_reflns_limit_h_min -11
_diffrn_reflns_limit_k_max 19
_diffrn_reflns_limit_k_min -38
_diffrn_reflns_limit_l_max 12
_diffrn_reflns_limit_l_min -19
_diffrn_reflns_number 19296
_diffrn_reflns_point_group_measured_fraction_full 0.941
_diffrn_reflns_point_group_measured_fraction_max 0.774
_diffrn_reflns_theta_full 25.242
_diffrn_reflns_theta_max 29.249
_diffrn_reflns_theta_min 3.310
_diffrn_source 'micro-focus sealed X-ray tube'
_diffrn_source_type 'SuperNova (Mo) X-ray Source'
_exptl_absorpt_coefficient_mu 1.704
_exptl_absorpt_correction_T_max 0.978
_exptl_absorpt_correction_T_min 0.972
_exptl_absorpt_correction_type multi-scan
_exptl_absorpt_process_details
;
CrysAlisPro 1.171.41.121a (Rigaku Oxford Diffraction, 2021)
Empirical absorption correction using spherical harmonics,
implemented in SCALE3 ABSPACK scaling algorithm.
;
_exptl_crystal_colour 'clear light colourless'
_exptl_crystal_colour_lustre clear
_exptl_crystal_colour_modifier light
_exptl_crystal_colour_primary colourless
_exptl_crystal_density_diffrn 1.263
_exptl_crystal_description block
_exptl_crystal_F_000 2305
_exptl_crystal_size_max 0.17
_exptl_crystal_size_mid 0.13
_exptl_crystal_size_min 0.12
_refine_diff_density_max 1.439
_refine_diff_density_min -0.513
_refine_diff_density_rms 0.103
_refine_ls_abs_structure_details
;
 Flack x determined using 3676 quotients [(I+)-(I-)]/[(I+)+(I-)]
 (Parsons, Flack and Wagner, Acta Cryst. B69 (2013) 249-259).
;
_refine_ls_abs_structure_Flack 0.017(7)
_refine_ls_extinction_method none
_refine_ls_goodness_of_fit_ref 1.027
_refine_ls_hydrogen_treatment constr
_refine_ls_matrix_type full
_refine_ls_number_parameters 566
_refine_ls_number_reflns 12101
_refine_ls_number_restraints 0
_refine_ls_restrained_S_all 1.027
_refine_ls_R_factor_all 0.0624
_refine_ls_R_factor_gt 0.0532
_refine_ls_shift/su_max 0.001
_refine_ls_shift/su_mean 0.000
_refine_ls_structure_factor_coef Fsqd
_refine_ls_weighting_details 'w=1/[\s^2^(Fo^2^)+(0.0982P)^2^+1.9486P] where P=(Fo^2^+2Fc^2^)/3'
_refine_ls_weighting_scheme calc
_refine_ls_wR_factor_gt 0.1473
_refine_ls_wR_factor_ref 0.1565
_reflns_Friedel_coverage 0.639
_reflns_Friedel_fraction_full 0.873
_reflns_Friedel_fraction_max 0.666
_reflns_number_gt 10496
_reflns_number_total 15639
_reflns_threshold_expression 'I > 2\s(I)'
_cod_data_source_file d4cc00925h2.cif
_cod_data_source_block DCF-16_auto_sq
_cod_depositor_comments 'Adding full bibliography for 7133057--7133060.cif.'
_cod_database_code 7133059
_shelx_shelxl_version_number 2014/7
_shelx_space_group_comment
;
The symmetry employed for this shelxl refinement is uniquely defined
by the following loop, which should always be used as a source of
symmetry information in preference to the above space-group names.
They are only intended as comments.
;
_shelx_estimated_absorpt_t_max 0.978
_shelx_estimated_absorpt_t_min 0.970
_reflns_odcompleteness_completeness 99.57
_reflns_odcompleteness_iscentric 1
_reflns_odcompleteness_theta 26.32
_olex2_refinement_description
;
1. Fixed Uiso
 At 1.2 times of:
  All C(H) groups, All C(H,H) groups, All N(H) groups
 At 1.5 times of:
  All C(H,H,H) groups
2. Others
 Fixed Sof: C45(0.5) C43(0.5) C46(0.5) C47(0.5)
3.a Ternary CH refined with riding coordinates:
 C26(H26)
3.b Secondary CH2 refined with riding coordinates:
 C27(H27A,H27B), C19(H19A,H19B), C28(H28A,H28B), C39(H39A,H39B), C18(H18A,H18B)
3.c Aromatic/amide H refined with riding coordinates:
 C2(H2), C1(H1), C11(H11), C5(H5), C15(H15), C12(H12), C4(H4), C14(H14),
 C7(H7), C6(H6), N3(H3), C10(H10), C9(H9)
3.d Fitted hexagon refined as free rotating group:
 C8(C7,C6,N3,C10,C9)
3.e Idealised Me refined as rotating group:
 C23(H23A,H23B,H23C), C34(H34A,H34B,H34C), C37(H37A,H37B,H37C), C31(H31A,H31B,
 H31C), C32(H32A,H32B,H32C)
;
_olex2_submission_special_instructions 'No special instructions were received'
_oxdiff_exptl_absorpt_empirical_details
;
Empirical correction (ABSPACK) includes:
- Absorption correction using spherical harmonics
- Frame scaling
;
_oxdiff_exptl_absorpt_empirical_full_max 1.177
_oxdiff_exptl_absorpt_empirical_full_min 0.868

loop_
_space_group_symop_operation_xyz
'x, y, z'
'-x+1/2, -y, z+1/2'
'-x, y+1/2, -z+1/2'
'x+1/2, -y+1/2, -z'

loop_
_atom_site_label
_atom_site_type_symbol
_atom_site_fract_x
_atom_site_fract_y
_atom_site_fract_z
_atom_site_U_iso_or_equiv
_atom_site_adp_type
_atom_site_occupancy
_atom_site_site_symmetry_order
_atom_site_calc_flag
_atom_site_refinement_flags_posn
_atom_site_refinement_flags_adp
_atom_site_refinement_flags_occupancy
_atom_site_disorder_assembly
_atom_site_disorder_group
Zn1 Zn 0.60554(5) 0.64578(3) 0.36786(5) 0.03047(19) Uani 1 1 d . . . . .
Zn4 Zn 0.80012(5) 0.62591(3) 0.26646(6) 0.03101(19) Uani 1 1 d . . . . .
Zn3 Zn 0.67669(6) 0.71423(3) 0.21934(5) 0.03126(19) Uani 1 1 d . . . . .
Zn2 Zn 0.59340(5) 0.62198(3) 0.14659(5) 0.03085(18) Uani 1 1 d . . . . .
O1 O 0.6664(3) 0.65098(15) 0.2448(3) 0.0255(9) Uani 1 1 d . . . . .
O9 O 0.9126(4) 0.41905(19) -0.1096(4) 0.0448(13) Uani 1 1 d . . . . .
O4 O 0.8012(4) 0.74531(18) 0.2303(4) 0.0415(12) Uani 1 1 d . . . . .
O3 O 0.8202(4) 0.6619(2) 0.4030(4) 0.0519(15) Uani 1 1 d . . . . .
O8 O 0.7609(4) 0.4295(2) -0.1600(6) 0.064(2) Uani 1 1 d . . . . .
O5 O 0.8723(4) 0.68015(18) 0.1959(4) 0.0443(13) Uani 1 1 d . . . . .
O12 O 1.0795(4) 0.75731(19) 0.6993(5) 0.0547(16) Uani 1 1 d . . . . .
O13 O 0.9904(3) 0.81257(19) 0.6367(4) 0.0416(12) Uani 1 1 d . . . . .
O10 O 1.1397(5) 0.7715(2) -0.0872(4) 0.0543(15) Uani 1 1 d . . . . .
O6 O 0.8026(4) 0.5900(2) 0.1344(4) 0.0578(17) Uani 1 1 d . . . . .
N2 N -0.0613(4) 0.5993(2) 0.2907(4) 0.0344(13) Uani 1 1 d . . . . .
N1 N 0.4648(4) 0.5942(2) 0.1892(4) 0.0326(12) Uani 1 1 d . . . . .
O7 O 0.6609(4) 0.5824(3) 0.0613(5) 0.069(2) Uani 1 1 d . . . . .
O2 O 0.6736(4) 0.6722(2) 0.4721(4) 0.0536(16) Uani 1 1 d . . . . .
C42 C 1.0003(6) 0.7723(3) 0.6627(5) 0.0403(17) Uani 1 1 d . . . . .
C24 C 0.8397(5) 0.4440(3) -0.1293(5) 0.0354(15) Uani 1 1 d . . . . .
C35 C 0.7671(5) 0.6743(3) 0.4700(5) 0.0365(16) Uani 1 1 d . . . . .
O11 O 1.0428(5) 0.8290(2) -0.0655(5) 0.0647(19) Uani 1 1 d . . . . .
C13 C 0.1250(5) 0.5632(3) 0.3193(5) 0.0372(16) Uani 1 1 d . . . . .
N4 N 0.2183(4) 0.5442(3) 0.3315(5) 0.0510(18) Uani 1 1 d . . . . .
C3 C 0.3008(5) 0.5612(3) 0.2817(5) 0.0392(16) Uani 1 1 d . . . . .
C2 C 0.3109(5) 0.6056(3) 0.2624(6) 0.0442(18) Uani 1 1 d . . . . .
H2 H 0.2621 0.6259 0.2788 0.053 Uiso 1 1 calc R . . . .
C25 C 0.8760(5) 0.7213(3) 0.2050(5) 0.0365(16) Uani 1 1 d . . . . .
C1 C 0.3940(5) 0.6199(3) 0.2185(6) 0.0454(18) Uani 1 1 d . . . . .
H1 H 0.4007 0.6507 0.2088 0.055 Uiso 1 1 calc R . . . .
C11 C 0.0043(5) 0.5979(3) 0.2204(5) 0.0346(15) Uani 1 1 d . . . . .
H11 H -0.0135 0.6097 0.1620 0.042 Uiso 1 1 calc R . . . .
C5 C 0.4545(6) 0.5507(3) 0.2064(7) 0.050(2) Uani 1 1 d . . . . .
H5 H 0.5037 0.5312 0.1868 0.061 Uiso 1 1 calc R . . . .
C15 C -0.0329(6) 0.5833(3) 0.3738(5) 0.0455(19) Uani 1 1 d . . . . .
H15 H -0.0777 0.5843 0.4231 0.055 Uiso 1 1 calc R . . . .
C12 C 0.0962(5) 0.5801(3) 0.2305(5) 0.0384(16) Uani 1 1 d . . . . .
H12 H 0.1390 0.5792 0.1795 0.046 Uiso 1 1 calc R . . . .
C16 C 0.7521(6) 0.5789(3) 0.0663(7) 0.048(2) Uani 1 1 d . . . . .
C30 C 1.0853(5) 0.7951(3) -0.0378(5) 0.0396(17) Uani 1 1 d . . . . .
C20 C 0.8496(6) 0.4943(3) -0.1144(5) 0.0444(18) Uani 1 1 d . . . . .
C26 C 0.9683(6) 0.7458(3) 0.1832(5) 0.0441(19) Uani 1 1 d . . . . .
H26 H 0.9696 0.7711 0.2274 0.053 Uiso 1 1 calc R . . . .
C41 C 0.9198(6) 0.7390(3) 0.6515(5) 0.051(2) Uani 1 1 d . . . . .
C36 C 0.8136(6) 0.6913(3) 0.5610(5) 0.0425(18) Uani 1 1 d . . . . .
C17 C 0.8029(7) 0.5593(3) -0.0209(6) 0.048(2) Uani 1 1 d . . . . .
C4 C 0.3725(6) 0.5327(3) 0.2531(6) 0.048(2) Uani 1 1 d . . . . .
H4 H 0.3676 0.5019 0.2641 0.058 Uiso 1 1 calc R . . . .
C14 C 0.0580(6) 0.5653(3) 0.3926(5) 0.048(2) Uani 1 1 d . . . . .
H14 H 0.0739 0.5548 0.4525 0.058 Uiso 1 1 calc R . . . .
C29 C 1.0709(6) 0.7806(3) 0.0649(5) 0.0431(18) Uani 1 1 d . . . . .
C23 C 0.7439(8) 0.4818(3) 0.0340(7) 0.059(2) Uani 1 1 d . . . . .
H23A H 0.6836 0.4940 0.0104 0.089 Uiso 1 1 calc GR . . . .
H23B H 0.7459 0.4850 0.1013 0.089 Uiso 1 1 calc GR . . . .
H23C H 0.7481 0.4505 0.0176 0.089 Uiso 1 1 calc GR . . . .
C34 C 0.9106(8) 0.7450(5) 0.0152(7) 0.087(4) Uani 1 1 d . . . . .
H34A H 0.9390 0.7157 0.0074 0.130 Uiso 1 1 calc GR . . . .
H34B H 0.9147 0.7613 -0.0432 0.130 Uiso 1 1 calc GR . . . .
H34C H 0.8431 0.7420 0.0332 0.130 Uiso 1 1 calc GR . . . .
C8 C 0.2322(5) 0.5093(3) 0.3979(5) 0.063(3) Uani 1 1 d . . . . .
C7 C 0.1689(6) 0.4727(3) 0.4018(6) 0.089(4) Uani 1 1 d G . . . .
H7 H 0.1187 0.4700 0.3578 0.106 Uiso 1 1 calc R . . . .
C6 C 0.1806(7) 0.4402(3) 0.4714(7) 0.148(9) Uani 1 1 d G . . . .
H6 H 0.1382 0.4157 0.4740 0.178 Uiso 1 1 calc R . . . .
N3 N 0.2556(7) 0.4442(3) 0.5371(6) 0.125(6) Uani 1 1 d G . . . .
H3 H 0.2629 0.4241 0.5801 0.150 Uiso 1 1 calc R . . . .
C10 C 0.3190(6) 0.4808(4) 0.5332(6) 0.185(12) Uani 1 1 d G . . . .
H10 H 0.3692 0.4836 0.5771 0.222 Uiso 1 1 calc R . . . .
C9 C 0.3073(5) 0.5134(3) 0.4636(7) 0.157(10) Uani 1 1 d G . . . .
H9 H 0.3497 0.5379 0.4610 0.189 Uiso 1 1 calc R . . . .
C21 C 0.8301(10) 0.5072(5) -0.0098(9) 0.084(3) Uiso 1 1 d . . . . .
C27 C 1.0580(7) 0.7208(5) 0.2024(14) 0.119(6) Uani 1 1 d . . . . .
H27A H 1.0476 0.6885 0.2046 0.143 Uiso 1 1 calc R . . . .
H27B H 1.0908 0.7309 0.2593 0.143 Uiso 1 1 calc R . . . .
C19 C 0.8005(17) 0.5200(5) -0.1887(11) 0.141(8) Uani 1 1 d . . . . .
H19A H 0.7557 0.5017 -0.2253 0.169 Uiso 1 1 calc R . . . .
H19B H 0.8464 0.5351 -0.2303 0.169 Uiso 1 1 calc R . . . .
C28 C 1.1187(10) 0.7385(6) 0.0977(10) 0.106(5) Uani 1 1 d . . . . .
H28A H 1.1875 0.7440 0.1105 0.127 Uiso 1 1 calc R . . . .
H28B H 1.1138 0.7154 0.0496 0.127 Uiso 1 1 calc R . . . .
C37 C 0.8486(18) 0.6533(6) 0.6174(9) 0.159(9) Uani 1 1 d . . . . .
H37A H 0.7945 0.6398 0.6502 0.239 Uiso 1 1 calc GR . . . .
H37B H 0.8962 0.6637 0.6622 0.239 Uiso 1 1 calc GR . . . .
H37C H 0.8782 0.6313 0.5766 0.239 Uiso 1 1 calc GR . . . .
C39 C 0.8294(12) 0.7557(6) 0.6954(18) 0.178(12) Uani 1 1 d . . . . .
H39A H 0.8227 0.7881 0.6919 0.213 Uiso 1 1 calc R . . . .
H39B H 0.8210 0.7454 0.7599 0.213 Uiso 1 1 calc R . . . .
C18 C 0.7403(15) 0.5571(8) -0.1156(14) 0.146(7) Uiso 1 1 d . . . . .
H18A H 0.7363 0.5866 -0.1446 0.175 Uiso 1 1 calc R . . . .
H18B H 0.6745 0.5465 -0.1026 0.175 Uiso 1 1 calc R . . . .
C45 C 0.8000(18) 0.7751(8) 0.529(2) 0.092(9) Uani 0.5 1 d . . P . .
C38 C 0.7511(12) 0.7256(11) 0.6107(16) 0.190(13) Uani 1 1 d . . . . .
C44 C 0.9247(17) 0.7452(7) 0.4744(8) 0.160(10) Uani 1 1 d . . . . .
C43 C 1.0030(14) 0.6908(8) 0.5251(18) 0.071(6) Uani 0.5 1 d . . P . .
C4AA C 0.9056(19) 0.5818(9) -0.0310(19) 0.180(10) Uiso 1 1 d . . . . .
C22 C 0.934(2) 0.5070(9) -0.0721(19) 0.182(10) Uiso 1 1 d . . . . .
C33 C 0.9602(13) 0.7680(6) 0.0836(11) 0.108(5) Uiso 1 1 d . . . . .
C31 C 1.096(2) 0.8190(6) 0.1295(11) 0.176(11) Uani 1 1 d . . . . .
H31A H 1.1417 0.8089 0.1764 0.264 Uiso 1 1 calc GR . . . .
H31B H 1.0376 0.8297 0.1598 0.264 Uiso 1 1 calc GR . . . .
H31C H 1.1248 0.8430 0.0935 0.264 Uiso 1 1 calc GR . . . .
C32 C 0.8832(18) 0.8136(8) 0.0871(17) 0.186(10) Uiso 1 1 d . . . . .
H32A H 0.9141 0.8376 0.1213 0.279 Uiso 1 1 calc GR . . . .
H32B H 0.8234 0.8053 0.1181 0.279 Uiso 1 1 calc GR . . . .
H32C H 0.8692 0.8233 0.0240 0.279 Uiso 1 1 calc GR . . . .
C46 C 0.9131(11) 0.7171(5) 0.5528(10) 0.039(3) Uiso 0.5 1 d . . P . .
C47 C 0.8684(14) 0.7373(7) 0.5492(12) 0.052(4) Uiso 0.5 1 d . . P . .

loop_
_atom_site_aniso_label
_atom_site_aniso_U_11
_atom_site_aniso_U_22
_atom_site_aniso_U_33
_atom_site_aniso_U_23
_atom_site_aniso_U_13
_atom_site_aniso_U_12
Zn1 0.0256(3) 0.0366(4) 0.0292(3) 0.0006(3) 0.0008(3) 0.0007(3)
Zn4 0.0191(3) 0.0326(4) 0.0413(4) 0.0049(4) -0.0003(3) 0.0031(3)
Zn3 0.0290(4) 0.0278(4) 0.0370(4) 0.0019(3) 0.0032(3) 0.0021(3)
Zn2 0.0254(3) 0.0327(4) 0.0343(4) -0.0003(3) -0.0032(3) 0.0018(3)
O1 0.0198(18) 0.025(2) 0.031(2) 0.0017(18) -0.0006(16) 0.0020(17)
O9 0.044(3) 0.043(3) 0.047(3) -0.011(2) 0.001(2) 0.000(3)
O4 0.033(3) 0.037(3) 0.055(3) -0.003(2) 0.002(2) -0.007(2)
O3 0.033(3) 0.074(4) 0.049(3) -0.025(3) -0.005(2) -0.006(3)
O8 0.039(3) 0.049(3) 0.105(5) -0.043(4) -0.001(3) 0.001(3)
O5 0.036(3) 0.037(3) 0.060(3) 0.011(3) 0.013(2) -0.001(2)
O12 0.046(3) 0.034(3) 0.083(4) -0.010(3) -0.027(3) -0.004(3)
O13 0.029(2) 0.047(3) 0.049(3) -0.007(3) -0.002(2) -0.008(2)
O10 0.060(4) 0.054(4) 0.049(3) 0.018(3) 0.014(3) -0.002(3)
O6 0.040(3) 0.075(4) 0.059(3) -0.037(3) -0.005(3) 0.016(3)
N2 0.023(2) 0.040(3) 0.041(3) -0.002(3) 0.004(2) 0.005(2)
N1 0.023(3) 0.033(3) 0.042(3) -0.002(3) -0.006(2) 0.000(2)
O7 0.037(3) 0.087(5) 0.083(4) -0.054(4) -0.013(3) 0.012(3)
O2 0.038(3) 0.081(4) 0.043(3) -0.025(3) -0.005(2) -0.006(3)
C42 0.037(4) 0.044(4) 0.039(4) -0.007(3) -0.004(3) -0.004(3)
C24 0.033(3) 0.042(4) 0.032(3) -0.013(3) 0.005(3) -0.001(3)
C35 0.031(3) 0.038(4) 0.040(4) -0.008(3) -0.003(3) -0.010(3)
O11 0.054(4) 0.064(4) 0.076(4) 0.032(4) 0.032(3) 0.007(3)
C13 0.020(3) 0.048(4) 0.044(4) 0.001(3) 0.004(3) 0.001(3)
N4 0.021(3) 0.074(5) 0.058(4) 0.021(4) -0.003(3) 0.004(3)
C3 0.021(3) 0.056(5) 0.041(4) -0.003(4) -0.003(3) 0.006(3)
C2 0.026(3) 0.040(4) 0.067(5) -0.010(4) 0.006(3) 0.005(3)
C25 0.033(3) 0.039(4) 0.037(3) 0.007(3) 0.004(3) -0.008(3)
C1 0.027(3) 0.035(4) 0.075(5) 0.002(4) -0.005(4) -0.003(3)
C11 0.023(3) 0.050(4) 0.030(3) 0.002(3) -0.001(3) -0.001(3)
C5 0.030(4) 0.053(5) 0.068(5) -0.002(4) 0.006(4) 0.010(4)
C15 0.032(3) 0.066(5) 0.039(4) 0.011(4) 0.004(3) 0.009(4)
C12 0.023(3) 0.055(4) 0.038(3) 0.003(3) 0.005(3) 0.009(3)
C16 0.037(4) 0.042(4) 0.064(5) -0.016(4) 0.004(4) -0.001(4)
C30 0.032(3) 0.047(4) 0.040(4) 0.015(3) 0.007(3) -0.008(3)
C20 0.049(4) 0.043(4) 0.041(4) -0.014(3) 0.003(3) -0.004(4)
C26 0.049(4) 0.048(5) 0.035(3) 0.006(3) 0.004(3) -0.023(4)
C41 0.053(5) 0.063(5) 0.037(4) -0.007(4) -0.003(3) -0.024(4)
C36 0.037(4) 0.058(5) 0.033(3) -0.009(3) -0.006(3) -0.012(4)
C17 0.054(5) 0.038(4) 0.052(4) -0.023(4) 0.014(4) -0.003(4)
C4 0.041(4) 0.036(4) 0.067(5) 0.008(4) 0.006(4) 0.008(3)
C14 0.034(4) 0.074(6) 0.036(4) 0.013(4) 0.003(3) 0.006(4)
C29 0.042(4) 0.047(5) 0.040(4) 0.009(4) 0.010(3) -0.018(4)
C23 0.069(6) 0.049(5) 0.061(5) -0.006(4) 0.016(5) 0.005(5)
C34 0.059(6) 0.152(12) 0.049(5) 0.028(6) -0.012(5) -0.058(7)
C8 0.037(4) 0.086(7) 0.065(5) 0.025(5) 0.002(4) 0.010(5)
C7 0.091(8) 0.084(8) 0.091(8) 0.033(7) -0.027(7) -0.012(8)
C6 0.24(2) 0.094(11) 0.106(12) 0.041(10) 0.062(15) 0.044(15)
N3 0.092(8) 0.181(15) 0.101(8) 0.080(10) 0.007(7) 0.055(10)
C10 0.052(7) 0.31(3) 0.191(18) 0.20(2) -0.017(9) -0.008(13)
C9 0.048(7) 0.26(2) 0.160(15) 0.154(17) -0.036(8) -0.027(10)
C27 0.032(5) 0.100(10) 0.226(19) -0.023(12) -0.009(8) -0.003(6)
C19 0.27(3) 0.061(8) 0.096(10) 0.035(7) -0.046(13) 0.012(12)
C28 0.070(8) 0.159(15) 0.087(8) 0.013(10) -0.007(7) 0.018(9)
C37 0.26(2) 0.165(17) 0.053(7) 0.002(8) -0.065(11) 0.035(17)
C39 0.094(11) 0.141(15) 0.30(3) -0.103(18) 0.102(15) -0.072(11)
C45 0.078(15) 0.060(13) 0.14(2) 0.027(14) -0.081(16) -0.023(12)
C38 0.068(9) 0.32(3) 0.177(19) -0.14(2) 0.021(11) -0.037(15)
C44 0.26(2) 0.184(17) 0.039(6) -0.004(8) 0.018(9) -0.173(18)
C43 0.048(10) 0.061(12) 0.104(16) -0.022(13) 0.013(11) -0.005(9)
C31 0.35(3) 0.096(12) 0.080(9) -0.020(9) -0.020(15) -0.007(18)

loop_
_atom_type_symbol
_atom_type_description
_atom_type_scat_dispersion_real
_atom_type_scat_dispersion_imag
_atom_type_scat_source
C C 0.0033 0.0016 'International Tables Vol C Tables 4.2.6.8 and 6.1.1.4'
H H 0.0000 0.0000 'International Tables Vol C Tables 4.2.6.8 and 6.1.1.4'
N N 0.0061 0.0033 'International Tables Vol C Tables 4.2.6.8 and 6.1.1.4'
O O 0.0106 0.0060 'International Tables Vol C Tables 4.2.6.8 and 6.1.1.4'
Br Br -0.2901 2.4595 'International Tables Vol C Tables 4.2.6.8 and 6.1.1.4'
Zn Zn 0.2839 1.4301 'International Tables Vol C Tables 4.2.6.8 and 6.1.1.4'

loop_
_geom_angle_atom_site_label_1
_geom_angle_atom_site_label_2
_geom_angle_atom_site_label_3
_geom_angle
_geom_angle_site_symmetry_1
_geom_angle_site_symmetry_3
_geom_angle_publ_flag
O1 Zn1 O9 106.1(2) . 2_665 ?
O1 Zn1 O13 105.0(2) . 4_466 ?
O9 Zn1 O13 120.7(2) 2_665 4_466 ?
O2 Zn1 O1 117.0(2) . . ?
O2 Zn1 O9 109.7(3) . 2_665 ?
O2 Zn1 O13 98.8(3) . 4_466 ?
O1 Zn4 O3 93.86(19) . . ?
O1 Zn4 O8 90.3(2) . 2_665 ?
O1 Zn4 O5 93.98(19) . . ?
O1 Zn4 O6 93.74(19) . . ?
O1 Zn4 N2 179.2(2) . 1_655 ?
O8 Zn4 O3 89.6(3) 2_665 . ?
O8 Zn4 O5 175.6(2) 2_665 . ?
O8 Zn4 O6 92.8(3) 2_665 . ?
O5 Zn4 O3 89.4(2) . . ?
O5 Zn4 O6 87.6(3) . . ?
O6 Zn4 O3 172.0(2) . . ?
N2 Zn4 O3 85.8(2) 1_655 . ?
N2 Zn4 O8 88.9(2) 1_655 2_665 ?
N2 Zn4 O5 86.8(2) 1_655 . ?
N2 Zn4 O6 86.6(2) 1_655 . ?
O1 Zn3 O4 121.0(2) . . ?
O1 Zn3 O12 105.2(2) . 4_466 ?
O1 Zn3 O10 111.6(2) . 4_465 ?
O4 Zn3 O12 110.1(2) . 4_466 ?
O4 Zn3 O10 101.4(3) . 4_465 ?
O12 Zn3 O10 107.0(3) 4_466 4_465 ?
O1 Zn2 N1 114.6(2) . . ?
O1 Zn2 O7 118.8(2) . . ?
O1 Zn2 O11 105.8(2) . 4_465 ?
O7 Zn2 N1 110.7(3) . . ?
O7 Zn2 O11 104.6(3) . 4_465 ?
O11 Zn2 N1 99.8(3) 4_465 . ?
Zn1 O1 Zn4 102.96(19) . . ?
Zn3 O1 Zn1 106.2(2) . . ?
Zn3 O1 Zn4 109.1(2) . . ?
Zn2 O1 Zn1 113.3(2) . . ?
Zn2 O1 Zn4 114.8(2) . . ?
Zn2 O1 Zn3 109.9(2) . . ?
C24 O9 Zn1 115.8(5) . 2_664 ?
C25 O4 Zn3 114.0(5) . . ?
C35 O3 Zn4 136.9(5) . . ?
C24 O8 Zn4 141.6(5) . 2_664 ?
C25 O5 Zn4 135.9(5) . . ?
C42 O12 Zn3 131.6(5) . 4_566 ?
C42 O13 Zn1 120.8(5) . 4_566 ?
C30 O10 Zn3 124.5(5) . 4_565 ?
C16 O6 Zn4 143.6(5) . . ?
C11 N2 Zn4 119.8(5) . 1_455 ?
C15 N2 Zn4 123.3(5) . 1_455 ?
C15 N2 C11 116.9(6) . . ?
C1 N1 Zn2 119.9(5) . . ?
C1 N1 C5 115.8(7) . . ?
C5 N1 Zn2 123.0(5) . . ?
C16 O7 Zn2 119.5(6) . . ?
C35 O2 Zn1 119.2(5) . . ?
O12 C42 C41 116.0(8) . . ?
O13 C42 O12 122.6(7) . . ?
O13 C42 C41 121.4(7) . . ?
O9 C24 C20 118.2(7) . . ?
O8 C24 O9 123.9(7) . . ?
O8 C24 C20 117.9(7) . . ?
O3 C35 O2 125.5(6) . . ?
O3 C35 C36 120.0(6) . . ?
O2 C35 C36 114.4(6) . . ?
C30 O11 Zn2 128.6(5) . 4_565 ?
N4 C13 C12 120.4(6) . . ?
C14 C13 N4 121.6(7) . . ?
C14 C13 C12 118.0(6) . . ?
C13 N4 C3 121.0(7) . . ?
C13 N4 C8 120.0(6) . . ?
C8 N4 C3 119.0(6) . . ?
C2 C3 N4 121.8(7) . . ?
C2 C3 C4 118.3(7) . . ?
C4 C3 N4 119.9(8) . . ?
C3 C2 C1 118.8(7) . . ?
O4 C25 C26 117.3(7) . . ?
O5 C25 O4 122.9(6) . . ?
O5 C25 C26 119.8(7) . . ?
N1 C1 C2 125.6(7) . . ?
N2 C11 C12 123.1(6) . . ?
N1 C5 C4 123.0(7) . . ?
N2 C15 C14 125.0(7) . . ?
C11 C12 C13 119.1(6) . . ?
O6 C16 O7 125.4(8) . . ?
O6 C16 C17 118.7(7) . . ?
O7 C16 C17 115.9(8) . . ?
O10 C30 C29 117.2(7) . . ?
O11 C30 O10 124.5(7) . . ?
O11 C30 C29 118.3(7) . . ?
C24 C20 C21 111.1(8) . . ?
C19 C20 C24 111.9(9) . . ?
C19 C20 C21 118.7(11) . . ?
C25 C26 C33 109.5(9) . . ?
C27 C26 C25 115.2(8) . . ?
C27 C26 C33 116.3(11) . . ?
C42 C41 C46 114.8(8) . . ?
C42 C41 C47 116.0(9) . . ?
C39 C41 C42 110.6(9) . . ?
C39 C41 C46 118.5(12) . . ?
C39 C41 C47 91.5(14) . . ?
C46 C41 C47 31.4(8) . . ?
C35 C36 C46 117.5(8) . . ?
C35 C36 C47 113.4(9) . . ?
C37 C36 C35 110.0(9) . . ?
C37 C36 C38 116.9(14) . . ?
C37 C36 C46 97.7(12) . . ?
C37 C36 C47 125.1(12) . . ?
C38 C36 C35 112.6(10) . . ?
C38 C36 C46 101.4(11) . . ?
C38 C36 C47 74.5(12) . . ?
C46 C36 C47 31.8(8) . . ?
C16 C17 C21 113.2(8) . . ?
C16 C17 C18 116.9(10) . . ?
C16 C17 C4AA 108.6(12) . . ?
C18 C17 C21 99.7(10) . . ?
C4AA C17 C21 102.4(12) . . ?
C4AA C17 C18 115.0(14) . . ?
C3 C4 C5 118.5(8) . . ?
C15 C14 C13 117.8(7) . . ?
C30 C29 C33 110.5(8) . . ?
C28 C29 C30 118.6(9) . . ?
C28 C29 C33 99.7(10) . . ?
C28 C29 C31 110.3(12) . . ?
C31 C29 C30 109.7(9) . . ?
C31 C29 C33 107.2(13) . . ?
C7 C8 N4 121.0(6) . . ?
C7 C8 C9 120.0 . . ?
C9 C8 N4 118.9(6) . . ?
C8 C7 C6 120.0 . . ?
C7 C6 N3 120.0 . . ?
C10 N3 C6 120.0 . . ?
C9 C10 N3 120.0 . . ?
C10 C9 C8 120.0 . . ?
C20 C21 C17 100.6(9) . . ?
C20 C21 C22 49.5(11) . . ?
C17 C21 C22 98.6(12) . . ?
C23 C21 C20 113.4(10) . . ?
C23 C21 C17 109.8(10) . . ?
C23 C21 C22 150.0(14) . . ?
C26 C27 C28 94.9(11) . . ?
C20 C19 C18 96.8(11) . . ?
C29 C28 C27 107.8(10) . . ?
C41 C39 C38 92.8(12) . . ?
C17 C18 C19 106.1(13) . . ?
C36 C38 C39 107.7(12) . . ?
C36 C38 C47 54.3(9) . . ?
C39 C38 C47 73.4(10) . . ?
C47 C44 C46 36.5(9) . . ?
C26 C33 C29 100.6(10) . . ?
C26 C33 C32 110.5(14) . . ?
C29 C33 C32 113.8(13) . . ?
C34 C33 C26 117.9(13) . . ?
C34 C33 C29 118.3(13) . . ?
C34 C33 C32 96.3(14) . . ?
C41 C46 C36 100.9(9) . . ?
C44 C46 C41 117.6(13) . . ?
C44 C46 C36 116.7(13) . . ?
C44 C46 C43 90.5(17) . . ?
C43 C46 C41 113.9(14) . . ?
C43 C46 C36 118.2(13) . . ?
C47 C46 C41 78.6(17) . . ?
C47 C46 C36 74.2(17) . . ?
C47 C46 C44 67(2) . . ?
C47 C46 C43 158(2) . . ?
C41 C47 C38 87.6(11) . . ?
C36 C47 C41 98.0(11) . . ?
C36 C47 C38 51.3(11) . . ?
C45 C47 C41 115.2(16) . . ?
C45 C47 C36 112.2(15) . . ?
C45 C47 C38 72.0(17) . . ?
C44 C47 C41 117.4(16) . . ?
C44 C47 C36 121.0(15) . . ?
C44 C47 C45 94(2) . . ?
C44 C47 C38 154.9(17) . . ?
C46 C47 C41 70.0(16) . . ?
C46 C47 C36 74.0(17) . . ?
C46 C47 C45 170(3) . . ?
C46 C47 C38 117(2) . . ?
C46 C47 C44 76(2) . . ?

loop_
_geom_bond_atom_site_label_1
_geom_bond_atom_site_label_2
_geom_bond_distance
_geom_bond_site_symmetry_2
_geom_bond_publ_flag
Zn1 O1 1.938(4) . ?
Zn1 O9 1.966(6) 2_665 ?
Zn1 O13 2.001(5) 4_466 ?
Zn1 O2 1.914(5) . ?
Zn4 O1 1.996(4) . ?
Zn4 O3 2.228(5) . ?
Zn4 O8 2.119(6) 2_665 ?
Zn4 O5 2.136(5) . ?
Zn4 O6 2.154(5) . ?
Zn4 N2 2.079(6) 1_655 ?
Zn3 O1 1.917(4) . ?
Zn3 O4 1.941(5) . ?
Zn3 O12 1.951(5) 4_466 ?
Zn3 O10 1.985(5) 4_465 ?
Zn2 O1 1.917(4) . ?
Zn2 N1 2.032(6) . ?
Zn2 O7 1.921(6) . ?
Zn2 O11 1.980(6) 4_465 ?
O9 Zn1 1.966(6) 2_664 ?
O9 C24 1.272(9) . ?
O4 C25 1.295(9) . ?
O3 C35 1.251(9) . ?
O8 Zn4 2.119(6) 2_664 ?
O8 C24 1.237(9) . ?
O5 C25 1.231(9) . ?
O12 Zn3 1.951(5) 4_566 ?
O12 C42 1.279(9) . ?
O13 Zn1 2.001(5) 4_566 ?
O13 C42 1.259(10) . ?
O10 Zn3 1.985(5) 4_565 ?
O10 C30 1.238(10) . ?
O6 C16 1.232(10) . ?
N2 Zn4 2.079(6) 1_455 ?
N2 C11 1.340(9) . ?
N2 C15 1.329(10) . ?
N1 C1 1.300(9) . ?
N1 C5 1.320(11) . ?
O7 C16 1.252(10) . ?
O2 C35 1.280(9) . ?
C42 C41 1.487(11) . ?
C24 C20 1.516(11) . ?
C35 C36 1.523(10) . ?
O11 Zn2 1.980(6) 4_565 ?
O11 C30 1.226(10) . ?
C13 N4 1.405(9) . ?
C13 C12 1.411(10) . ?
C13 C14 1.385(10) . ?
N4 C3 1.422(9) . ?
N4 C8 1.411(9) . ?
C3 C2 1.353(12) . ?
C3 C4 1.356(10) . ?
C2 C1 1.362(11) . ?
C25 C26 1.487(10) . ?
C11 C12 1.370(9) . ?
C5 C4 1.407(12) . ?
C15 C14 1.377(11) . ?
C16 C17 1.532(11) . ?
C30 C29 1.530(10) . ?
C20 C21 1.555(15) . ?
C20 C19 1.463(15) . ?
C26 C27 1.457(15) . ?
C26 C33 1.562(18) . ?
C41 C39 1.468(18) . ?
C41 C46 1.545(16) . ?
C41 C47 1.612(19) . ?
C36 C37 1.464(18) . ?
C36 C38 1.50(2) . ?
C36 C46 1.564(17) . ?
C36 C47 1.56(2) . ?
C17 C21 1.597(15) . ?
C17 C18 1.59(2) . ?
C17 C4AA 1.56(3) . ?
C29 C28 1.485(17) . ?
C29 C33 1.581(18) . ?
C29 C31 1.503(17) . ?
C23 C21 1.530(16) . ?
C34 C33 1.365(19) . ?
C8 C7 1.3900 . ?
C8 C9 1.3900 . ?
C7 C6 1.3900 . ?
C6 N3 1.3900 . ?
N3 C10 1.3900 . ?
C10 C9 1.3900 . ?
C21 C22 1.68(3) . ?
C27 C28 1.78(2) . ?
C19 C18 1.72(3) . ?
C39 C38 1.84(3) . ?
C45 C47 1.49(3) . ?
C38 C47 1.86(3) . ?
C44 C46 1.40(2) . ?
C44 C47 1.33(2) . ?
C43 C46 1.51(2) . ?
C33 C32 1.71(3) . ?
C46 C47 0.86(2) . ?

loop_
_geom_torsion_atom_site_label_1
_geom_torsion_atom_site_label_2
_geom_torsion_atom_site_label_3
_geom_torsion_atom_site_label_4
_geom_torsion
_geom_torsion_site_symmetry_1
_geom_torsion_site_symmetry_2
_geom_torsion_site_symmetry_3
_geom_torsion_site_symmetry_4
_geom_torsion_publ_flag
Zn1 O9 C24 O8 0.6(10) 2_664 . . . ?
Zn1 O9 C24 C20 -179.4(5) 2_664 . . . ?
Zn1 O13 C42 O12 9.6(10) 4_566 . . . ?
Zn1 O13 C42 C41 -169.7(5) 4_566 . . . ?
Zn1 O2 C35 O3 2.7(12) . . . . ?
Zn1 O2 C35 C36 -173.8(5) . . . . ?
Zn4 O3 C35 O2 -7.3(15) . . . . ?
Zn4 O3 C35 C36 169.0(6) . . . . ?
Zn4 O8 C24 O9 -23.6(15) 2_664 . . . ?
Zn4 O8 C24 C20 156.4(8) 2_664 . . . ?
Zn4 O5 C25 O4 -36.5(12) . . . . ?
Zn4 O5 C25 C26 145.8(6) . . . . ?
Zn4 O6 C16 O7 -11.6(19) . . . . ?
Zn4 O6 C16 C17 168.0(7) . . . . ?
Zn4 N2 C11 C12 -178.7(6) 1_455 . . . ?
Zn4 N2 C15 C14 179.8(7) 1_455 . . . ?
Zn3 O4 C25 O5 -15.9(9) . . . . ?
Zn3 O4 C25 C26 161.8(5) . . . . ?
Zn3 O12 C42 O13 33.7(12) 4_566 . . . ?
Zn3 O12 C42 C41 -146.9(6) 4_566 . . . ?
Zn3 O10 C30 O11 4.4(12) 4_565 . . . ?
Zn3 O10 C30 C29 -175.6(5) 4_565 . . . ?
Zn2 N1 C1 C2 -169.1(7) . . . . ?
Zn2 N1 C5 C4 167.1(7) . . . . ?
Zn2 O7 C16 O6 18.2(15) . . . . ?
Zn2 O7 C16 C17 -161.4(6) . . . . ?
Zn2 O11 C30 O10 -42.4(13) 4_565 . . . ?
Zn2 O11 C30 C29 137.6(6) 4_565 . . . ?
O9 C24 C20 C21 -82.8(10) . . . . ?
O9 C24 C20 C19 142.0(11) . . . . ?
O4 C25 C26 C27 149.8(11) . . . . ?
O4 C25 C26 C33 -76.9(10) . . . . ?
O3 C35 C36 C37 -77.7(14) . . . . ?
O3 C35 C36 C38 150.1(14) . . . . ?
O3 C35 C36 C46 32.9(13) . . . . ?
O3 C35 C36 C47 67.9(12) . . . . ?
O8 C24 C20 C21 97.2(10) . . . . ?
O8 C24 C20 C19 -38.0(13) . . . . ?
O5 C25 C26 C27 -32.4(13) . . . . ?
O5 C25 C26 C33 101.0(10) . . . . ?
O12 C42 C41 C39 126.6(14) . . . . ?
O12 C42 C41 C46 -96.1(11) . . . . ?
O12 C42 C41 C47 -131.0(11) . . . . ?
O13 C42 C41 C39 -54.0(15) . . . . ?
O13 C42 C41 C46 83.2(12) . . . . ?
O13 C42 C41 C47 48.4(13) . . . . ?
O10 C30 C29 C28 -2.6(12) . . . . ?
O10 C30 C29 C33 -116.7(10) . . . . ?
O10 C30 C29 C31 125.3(13) . . . . ?
O6 C16 C17 C21 80.2(11) . . . . ?
O6 C16 C17 C18 -164.9(12) . . . . ?
O6 C16 C17 C4AA -32.8(15) . . . . ?
N2 C11 C12 C13 -1.5(12) . . . . ?
N2 C15 C14 C13 -0.5(15) . . . . ?
N1 C5 C4 C3 0.0(14) . . . . ?
O7 C16 C17 C21 -100.1(11) . . . . ?
O7 C16 C17 C18 14.8(15) . . . . ?
O7 C16 C17 C4AA 146.9(13) . . . . ?
O2 C35 C36 C37 99.0(13) . . . . ?
O2 C35 C36 C38 -33.2(16) . . . . ?
O2 C35 C36 C46 -150.5(10) . . . . ?
O2 C35 C36 C47 -115.4(11) . . . . ?
C42 C41 C39 C38 149.5(13) . . . . ?
C42 C41 C46 C36 -171.0(8) . . . . ?
C42 C41 C46 C44 -43(2) . . . . ?
C42 C41 C46 C43 61.2(16) . . . . ?
C42 C41 C46 C47 -99.8(18) . . . . ?
C42 C41 C47 C36 165.2(9) . . . . ?
C42 C41 C47 C45 -75.6(18) . . . . ?
C42 C41 C47 C38 -144.4(12) . . . . ?
C42 C41 C47 C44 34(2) . . . . ?
C42 C41 C47 C46 95.5(18) . . . . ?
C24 C20 C21 C17 -158.6(7) . . . . ?
C24 C20 C21 C23 -41.4(12) . . . . ?
C24 C20 C21 C22 109.2(14) . . . . ?
C24 C20 C19 C18 132.9(11) . . . . ?
C35 C36 C38 C39 -162.6(13) . . . . ?
C35 C36 C38 C47 -109.4(10) . . . . ?
C35 C36 C46 C41 165.4(8) . . . . ?
C35 C36 C46 C44 36.7(18) . . . . ?
C35 C36 C46 C43 -69.7(17) . . . . ?
C35 C36 C46 C47 90.6(17) . . . . ?
C35 C36 C47 C41 -171.3(8) . . . . ?
C35 C36 C47 C45 67.3(19) . . . . ?
C35 C36 C47 C38 108.3(12) . . . . ?
C35 C36 C47 C44 -43(2) . . . . ?
C35 C36 C47 C46 -104.8(16) . . . . ?
O11 C30 C29 C28 177.3(10) . . . . ?
O11 C30 C29 C33 63.2(11) . . . . ?
O11 C30 C29 C31 -54.7(14) . . . . ?
C13 N4 C3 C2 35.2(12) . . . . ?
C13 N4 C3 C4 -145.5(8) . . . . ?
C13 N4 C8 C7 47.5(11) . . . . ?
C13 N4 C8 C9 -128.8(8) . . . . ?
N4 C13 C12 C11 179.1(8) . . . . ?
N4 C13 C14 C15 -178.1(8) . . . . ?
N4 C3 C2 C1 176.8(7) . . . . ?
N4 C3 C4 C5 -178.2(8) . . . . ?
N4 C8 C7 C6 -176.2(8) . . . . ?
N4 C8 C9 C10 176.3(8) . . . . ?
C3 N4 C8 C7 -136.2(7) . . . . ?
C3 N4 C8 C9 47.6(10) . . . . ?
C3 C2 C1 N1 3.0(13) . . . . ?
C2 C3 C4 C5 1.1(12) . . . . ?
C25 C26 C27 C28 138.6(9) . . . . ?
C25 C26 C33 C29 -166.4(8) . . . . ?
C25 C26 C33 C34 -36.3(17) . . . . ?
C25 C26 C33 C32 73.0(14) . . . . ?
C1 N1 C5 C4 0.3(13) . . . . ?
C11 N2 C15 C14 -0.6(13) . . . . ?
C5 N1 C1 C2 -1.8(12) . . . . ?
C15 N2 C11 C12 1.6(12) . . . . ?
C12 C13 N4 C3 34.7(12) . . . . ?
C12 C13 N4 C8 -149.0(8) . . . . ?
C12 C13 C14 C15 0.6(13) . . . . ?
C16 C17 C21 C20 163.8(8) . . . . ?
C16 C17 C21 C23 44.1(12) . . . . ?
C16 C17 C21 C22 -145.9(12) . . . . ?
C16 C17 C18 C19 -163.0(11) . . . . ?
C30 C29 C28 C27 -160.9(8) . . . . ?
C30 C29 C33 C26 169.2(8) . . . . ?
C30 C29 C33 C34 39.4(17) . . . . ?
C30 C29 C33 C32 -72.6(15) . . . . ?
C20 C19 C18 C17 25.0(17) . . . . ?
C26 C27 C28 C29 21.5(13) . . . . ?
C41 C39 C38 C36 15(2) . . . . ?
C41 C39 C38 C47 -27.7(13) . . . . ?
C41 C46 C47 C36 -104.9(8) . . . . ?
C41 C46 C47 C38 -76.3(16) . . . . ?
C41 C46 C47 C44 126.5(11) . . . . ?
C36 C38 C47 C41 -102.2(12) . . . . ?
C36 C38 C47 C45 140.4(16) . . . . ?
C36 C38 C47 C44 81(5) . . . . ?
C36 C38 C47 C46 -36(2) . . . . ?
C36 C46 C47 C41 104.9(8) . . . . ?
C36 C46 C47 C38 28.6(15) . . . . ?
C36 C46 C47 C44 -128.5(11) . . . . ?
C4 C3 C2 C1 -2.5(12) . . . . ?
C14 C13 N4 C3 -146.6(9) . . . . ?
C14 C13 N4 C8 29.7(13) . . . . ?
C14 C13 C12 C11 0.4(12) . . . . ?
C8 N4 C3 C2 -141.2(9) . . . . ?
C8 N4 C3 C4 38.1(11) . . . . ?
C8 C7 C6 N3 0.0 . . . . ?
C7 C8 C9 C10 0.0 . . . . ?
C7 C6 N3 C10 0.0 . . . . ?
C6 N3 C10 C9 0.0 . . . . ?
N3 C10 C9 C8 0.0 . . . . ?
C9 C8 C7 C6 0.0 . . . . ?
C21 C20 C19 C18 1.5(17) . . . . ?
C21 C17 C18 C19 -40.8(15) . . . . ?
C27 C26 C33 C29 -33.6(14) . . . . ?
C27 C26 C33 C34 96.5(16) . . . . ?
C27 C26 C33 C32 -154.2(13) . . . . ?
C19 C20 C21 C17 -26.7(15) . . . . ?
C19 C20 C21 C23 90.4(14) . . . . ?
C19 C20 C21 C22 -119.0(17) . . . . ?
C28 C29 C33 C26 43.7(12) . . . . ?
C28 C29 C33 C34 -86.2(15) . . . . ?
C28 C29 C33 C32 161.8(14) . . . . ?
C37 C36 C38 C39 69(2) . . . . ?
C37 C36 C38 C47 121.9(14) . . . . ?
C37 C36 C46 C41 -77.2(11) . . . . ?
C37 C36 C46 C44 154.1(16) . . . . ?
C37 C36 C46 C43 47.7(17) . . . . ?
C37 C36 C46 C47 -152.0(17) . . . . ?
C37 C36 C47 C41 -31.7(17) . . . . ?
C37 C36 C47 C45 -153.1(18) . . . . ?
C37 C36 C47 C38 -112.2(15) . . . . ?
C37 C36 C47 C44 97(2) . . . . ?
C37 C36 C47 C46 35(2) . . . . ?
C39 C41 C46 C36 -37.3(16) . . . . ?
C39 C41 C46 C44 91(2) . . . . ?
C39 C41 C46 C43 -165.1(16) . . . . ?
C39 C41 C46 C47 34(2) . . . . ?
C39 C41 C47 C36 -80.9(12) . . . . ?
C39 C41 C47 C45 38.3(18) . . . . ?
C39 C41 C47 C38 -30.6(14) . . . . ?
C39 C41 C47 C44 147.9(19) . . . . ?
C39 C41 C47 C46 -150.6(18) . . . . ?
C39 C38 C47 C41 25.0(12) . . . . ?
C39 C38 C47 C36 127.2(16) . . . . ?
C39 C38 C47 C45 -92.4(16) . . . . ?
C39 C38 C47 C44 -152(5) . . . . ?
C39 C38 C47 C46 91(2) . . . . ?
C18 C17 C21 C20 39.0(12) . . . . ?
C18 C17 C21 C23 -80.8(12) . . . . ?
C18 C17 C21 C22 89.2(14) . . . . ?
C38 C36 C46 C41 42.3(15) . . . . ?
C38 C36 C46 C44 -86.4(19) . . . . ?
C38 C36 C46 C43 167.2(18) . . . . ?
C38 C36 C46 C47 -32(2) . . . . ?
C38 C36 C47 C41 80.5(13) . . . . ?
C38 C36 C47 C45 -40.9(19) . . . . ?
C38 C36 C47 C44 -151(2) . . . . ?
C38 C36 C47 C46 146.9(19) . . . . ?
C44 C46 C47 C41 -126.5(11) . . . . ?
C44 C46 C47 C36 128.5(11) . . . . ?
C44 C46 C47 C38 157(2) . . . . ?
C43 C46 C47 C41 -127(6) . . . . ?
C43 C46 C47 C36 128(6) . . . . ?
C43 C46 C47 C38 156(5) . . . . ?
C43 C46 C47 C44 -1(6) . . . . ?
C4AA C17 C21 C20 -79.4(13) . . . . ?
C4AA C17 C21 C23 160.8(13) . . . . ?
C4AA C17 C21 C22 -29.2(16) . . . . ?
C4AA C17 C18 C19 67.9(19) . . . . ?
C33 C26 C27 C28 8.6(14) . . . . ?
C33 C29 C28 C27 -41.0(12) . . . . ?
C31 C29 C28 C27 71.5(15) . . . . ?
C31 C29 C33 C26 -71.3(12) . . . . ?
C31 C29 C33 C34 158.9(14) . . . . ?
C31 C29 C33 C32 46.9(16) . . . . ?
C46 C41 C39 C38 14.0(18) . . . . ?
C46 C41 C47 C36 69.7(16) . . . . ?
C46 C41 C47 C45 -171(3) . . . . ?
C46 C41 C47 C38 120(2) . . . . ?
C46 C41 C47 C44 -61(2) . . . . ?
C46 C36 C38 C39 -36.1(19) . . . . ?
C46 C36 C38 C47 17.1(10) . . . . ?
C46 C36 C47 C41 -66.4(15) . . . . ?
C46 C36 C47 C45 172(3) . . . . ?
C46 C36 C47 C38 -146.9(19) . . . . ?
C46 C36 C47 C44 62(2) . . . . ?
C46 C44 C47 C41 58.2(17) . . . . ?
C46 C44 C47 C36 -61.3(19) . . . . ?
C46 C44 C47 C45 180(2) . . . . ?
C46 C44 C47 C38 -125(5) . . . . ?
C47 C41 C39 C38 30.9(15) . . . . ?
C47 C41 C46 C36 -71.2(17) . . . . ?
C47 C41 C46 C44 57(2) . . . . ?
C47 C41 C46 C43 161(2) . . . . ?
C47 C36 C38 C39 -53.2(16) . . . . ?
C47 C36 C46 C41 74.7(17) . . . . ?
C47 C36 C46 C44 -54.0(19) . . . . ?
C47 C36 C46 C43 -160(3) . . . . ?
C47 C44 C46 C41 -62.8(19) . . . . ?
C47 C44 C46 C36 57.4(18) . . . . ?
C47 C44 C46 C43 180(2) . . . . ?
